data_9001166
loop_
_publ_author_name
'Post, J. E.'
'Bish, D. L.'

_publ_section_title
;
 Rietveld refinement of the todorokite structure
 Sample: South Africa Kb
;
_journal_name_full 'American Mineralogist'
_journal_page_first 861
_journal_page_last 869
_journal_volume 73
_journal_year 1988
_chemical_formula_sum 'H4.16 Mn6 O16.16'
_chemical_name_mineral Todorokite
_space_group_IT_number 10
_symmetry_space_group_name_Hall '-P 2y'
_symmetry_space_group_name_H-M 'P 1 2/m 1'
_cell_angle_alpha 90
_cell_angle_beta 94.16
_cell_angle_gamma 90
_cell_formula_units_Z 1
_cell_length_a 9.763
_cell_length_b 2.8454
_cell_length_c 9.559
_cell_volume 264.846
_database_code_amcsd 0001189
_exptl_crystal_density_diffrn 3.714
_cod_original_formula_sum 'Mn6 O16.16 H4.16'
_cod_database_code 9001166

loop_
_space_group_symop_operation_xyz
x,y,z
x,-y,z
-x,y,-z
-x,-y,-z

loop_
_atom_site_label
_atom_site_fract_x
_atom_site_fract_y
_atom_site_fract_z
_atom_site_occupancy
_atom_site_U_iso_or_equiv
_atom_site_type_symbol
_atom_site_attached_hydrogens
Mn1 0.50000 0.50000 0.00000 1.00000 0.01013 Mn 0
Mn2 0.76600 0.00000 0.00100 1.00000 0.01013 Mn 0
Mn3 0.00000 0.00000 0.50000 1.00000 0.01013 Mn 0
Mn4 0.97500 0.50000 0.76800 1.00000 0.01013 Mn 0
O1 0.17600 0.50000 0.11700 1.00000 0.01267 O 0
O2 0.41900 0.00000 0.06600 1.00000 0.01267 O 0
O3 0.64900 0.50000 0.08000 1.00000 0.01267 O 0
O4 0.93200 0.00000 0.14800 1.00000 0.01267 O 0
O5 0.90200 0.50000 0.40000 1.00000 0.01267 O 0
O6 0.89500 0.00000 0.65300 1.00000 0.01267 O 0
O-H7 0.40500 0.00000 0.41400 0.86000 0.06333 O 1
O-H8 0.64400 0.50000 0.38500 0.90000 0.06333 O 1
O-H9 0.50000 0.50000 0.50000 0.64000 0.06333 O 1

loop_
_cod_changelog_entry_id
_cod_changelog_entry_author
_cod_changelog_entry_date
_cod_changelog_entry_text
1
;cod-tools version 3.8.0
Id: cif_guess_AMCSD_atom_types 9574 2023-05-10 09:00:05Z saulius
;
2023-05-10T18:47:06+03:00
;Derived atom types and hydrogen counts
from atom names that follow the AMCSD naming convention
(Wat == water, O-H == hydroxyl).
;

loop_
_cod_related_entry_id
_cod_related_entry_database
_cod_related_entry_code
1 AMCSD 0001189
